data_7709693
loop_
_publ_author_name
'Blundell, Toby J.'
'Lopez, Jordan R.'
'Sneade, Kathryn'
'Wallis, John D.'
'Akutsu, Hiroki'
'Nakazawa, Yasuhiro'
'Coles, Simon J.'
'Wilson, Claire'
'Martin, Lee'

_publ_section_title
;
 Enantiopure and racemic radical-cation salts of B(mandelate)2&#x2212; and
 B(2-chloromandelate)2&#x2212; anions with BEDT-TTF
;
_journal_name_full 'Dalton Transactions'
_journal_paper_doi 10.1039/D2DT00024E
_journal_year 2022
_chemical_formula_moiety '2(C10 H8 S8), C16 H12 B O6'
_chemical_formula_sum 'C36 H28 B O6 S16'
_chemical_formula_weight 1080.35
_space_group_crystal_system triclinic
_space_group_IT_number 2
_space_group_name_Hall '-P 1'
_space_group_name_H-M_alt 'P -1'
_atom_sites_solution_hydrogens geom
_audit_creation_date 2020-07-28
_audit_creation_method
;
Olex2 1.3
(compiled 2020.02.04 svn.rd84adfe8 for OlexSys, GUI svn.r6032)
;
_audit_update_record
;
2022-02-21 deposited with the CCDC.	2022-02-28 downloaded from the CCDC.
;
_cell_angle_alpha 93.708(7)
_cell_angle_beta 96.881(7)
_cell_angle_gamma 104.635(7)
_cell_formula_units_Z 2
_cell_length_a 8.5373(11)
_cell_length_b 11.7643(14)
_cell_length_c 21.647(3)
_cell_measurement_reflns_used 12381
_cell_measurement_temperature 100(2)
_cell_measurement_theta_max 28.0
_cell_measurement_theta_min 3.3
_cell_volume 2078.2(5)
_computing_cell_refinement
;
CrystalClear-SM Expert 3.1 b25 (Rigaku, 20112)
;
_computing_data_collection
;
CrystalClear-SM Expert 3.1 b25 (Rigaku, 20112)
;
_computing_data_reduction
;
CrystalClear-SM Expert 3.1 b25 (Rigaku, 20112)
;
_computing_molecular_graphics 'Olex2 1.3 (Dolomanov et al., 2009)'
_computing_publication_material 'Olex2 1.3 (Dolomanov et al., 2009)'
_computing_structure_refinement 'SHELXL 2018/3 (Sheldrick, 2015)'
_computing_structure_solution 'SHELXS  (Sheldrick, 2008)'
_diffrn_ambient_temperature 100(2)
_diffrn_detector 'CCD plate'
_diffrn_detector_area_resol_mean 28.5714
_diffrn_detector_type 'Rigaku HG Saturn724+ (2x2 bin mode)'
_diffrn_measured_fraction_theta_full 0.975
_diffrn_measured_fraction_theta_max 0.975
_diffrn_measurement_device 'four-circle \k diffractometer'
_diffrn_measurement_device_type 'Rigaku AFC12 (Right)'
_diffrn_measurement_method 'profile data from \w-scans'
_diffrn_measurement_specimen_support 'MiTeGen MicroMount'
_diffrn_radiation_collimation 'Confocal mirrors, VHF Varimax '
_diffrn_radiation_type MoK\a
_diffrn_radiation_wavelength 0.71075
_diffrn_reflns_av_R_equivalents 0.1144
_diffrn_reflns_av_unetI/netI 0.1685
_diffrn_reflns_Laue_measured_fraction_full 0.975
_diffrn_reflns_Laue_measured_fraction_max 0.975
_diffrn_reflns_limit_h_max 9
_diffrn_reflns_limit_h_min -9
_diffrn_reflns_limit_k_max 13
_diffrn_reflns_limit_k_min -11
_diffrn_reflns_limit_l_max 25
_diffrn_reflns_limit_l_min -25
_diffrn_reflns_number 21083
_diffrn_reflns_point_group_measured_fraction_full 0.975
_diffrn_reflns_point_group_measured_fraction_max 0.975
_diffrn_reflns_theta_full 25.025
_diffrn_reflns_theta_max 25.025
_diffrn_reflns_theta_min 3.343
_diffrn_source 'Rotating Anode'
_diffrn_source_current 55.0
_diffrn_source_power 2.475
_diffrn_source_voltage 45.0
_exptl_absorpt_coefficient_mu 0.880
_exptl_absorpt_correction_T_max 1.000
_exptl_absorpt_correction_T_min 0.562
_exptl_absorpt_correction_type multi-scan
_exptl_crystal_colour Orange
_exptl_crystal_density_diffrn 1.726
_exptl_crystal_description tablet
_exptl_crystal_F_000 1106
_exptl_crystal_size_max 0.1
_exptl_crystal_size_mid 0.05
_exptl_crystal_size_min 0.02
_refine_diff_density_max 0.765
_refine_diff_density_min -0.701
_refine_diff_density_rms 0.127
_refine_ls_extinction_method none
_refine_ls_goodness_of_fit_ref 0.841
_refine_ls_hydrogen_treatment constr
_refine_ls_matrix_type full
_refine_ls_number_parameters 532
_refine_ls_number_reflns 7146
_refine_ls_number_restraints 0
_refine_ls_restrained_S_all 0.841
_refine_ls_R_factor_all 0.1158
_refine_ls_R_factor_gt 0.0750
_refine_ls_shift/su_max 0.001
_refine_ls_shift/su_mean 0.000
_refine_ls_structure_factor_coef Fsqd
_refine_ls_weighting_details 'w=1/[\s^2^(Fo^2^)] where P=(Fo^2^+2Fc^2^)/3'
_refine_ls_weighting_scheme calc
_refine_ls_wR_factor_gt 0.1388
_refine_ls_wR_factor_ref 0.1572
_reflns_Friedel_coverage 0.000
_reflns_number_gt 3436
_reflns_number_total 7146
_reflns_threshold_expression 'I > 2\s(I)'
_cod_data_source_file d2dt00024e2.cif
_cod_data_source_block 2014ncs0174_2020
_cod_depositor_comments
;
The following automatic conversions were performed:

data item '_exptl_absorpt_correction_type' value 'Multi-scan' was
changed to 'multi-scan' in accordance with the
/home/data/users/saulius/crontab/automatic-downloads/rss-feeds/RSC/lib/dictionaries/cif_core.dic
dictionary named 'cif_core.dic' version 2.4.2 last updated on
2011-04-26.

Automatic conversion script
Id: cif_fix_values 7556 2019-12-06 15:28:31Z antanas 
;
_cod_database_code 7709693
_shelx_shelxl_version_number 2018/3
_shelx_space_group_comment
;
The symmetry employed for this shelxl refinement is uniquely defined
by the following loop, which should always be used as a source of
symmetry information in preference to the above space-group names.
They are only intended as comments.
;
_shelx_estimated_absorpt_t_max 0.983
_shelx_estimated_absorpt_t_min 0.917
_olex2_refinement_description
;
1. Fixed Uiso
 At 1.2 times of:
  All C(H) groups, All C(H,H) groups
2.a Ternary CH refined with riding coordinates:
 C2B(H2B), C10B(H10B)
2.b Secondary CH2 refined with riding coordinates:
 C1(H1A,H1B), C2(H2A,H2C), C9(H9A,H9B), C10(H10A,H10C), C1A(H1AA,H1AB),
 C2A(H2AA,H2AB), C9A(H9AA,H9AB), C10A(H10D,H10E)
2.c Aromatic/amide H refined with riding coordinates:
 C4B(H4B), C5B(H5B), C6B(H6B), C7B(H7B), C8B(H8B), C12B(H12B), C13B(H13B),
 C14B(H14B), C15B(H15B), C16B(H16B)
;
_olex2_submission_special_instructions 'No special instructions were received'

loop_
_space_group_symop_operation_xyz
'x, y, z'
'-x, -y, -z'

loop_
_atom_site_label
_atom_site_type_symbol
_atom_site_fract_x
_atom_site_fract_y
_atom_site_fract_z
_atom_site_U_iso_or_equiv
_atom_site_adp_type
_atom_site_occupancy
_atom_site_site_symmetry_order
_atom_site_calc_flag
_atom_site_refinement_flags_posn
_atom_site_refinement_flags_adp
_atom_site_refinement_flags_occupancy
_atom_site_disorder_assembly
_atom_site_disorder_group
S1 S 0.36213(19) 0.67952(10) -0.22790(6) 0.0327(4) Uani 1 1 d . . . . .
S2 S 0.27884(17) 0.95119(10) -0.18689(6) 0.0282(3) Uani 1 1 d . . . . .
S3 S 0.39321(17) 0.66053(9) -0.09233(5) 0.0256(3) Uani 1 1 d . . . . .
S4 S 0.31828(16) 0.88521(9) -0.05885(5) 0.0242(3) Uani 1 1 d . . . . .
S5 S 0.43198(16) 0.61264(9) 0.05259(5) 0.0239(3) Uani 1 1 d . . . . .
S6 S 0.35454(16) 0.83639(9) 0.08612(5) 0.0238(3) Uani 1 1 d . . . . .
S7 S 0.48732(17) 0.55183(10) 0.18094(5) 0.0264(3) Uani 1 1 d . . . . .
S8 S 0.38960(17) 0.81795(9) 0.22164(5) 0.0252(3) Uani 1 1 d . . . . .
C1 C 0.2684(7) 0.7676(4) -0.2770(2) 0.0325(13) Uani 1 1 d . . . . .
H1A H 0.284618 0.749435 -0.320724 0.039 Uiso 1 1 calc R U . . .
H1B H 0.149222 0.745277 -0.275311 0.039 Uiso 1 1 calc R U . . .
C2 C 0.3343(7) 0.8989(4) -0.2593(2) 0.0283(13) Uani 1 1 d . . . . .
H2A H 0.293793 0.941018 -0.293303 0.034 Uiso 1 1 calc R U . . .
H2C H 0.455035 0.919449 -0.255835 0.034 Uiso 1 1 calc R U . . .
C3 C 0.3535(6) 0.7427(4) -0.1540(2) 0.0247(12) Uani 1 1 d . . . . .
C4 C 0.3198(6) 0.8470(4) -0.13834(19) 0.0230(12) Uani 1 1 d . . . . .
C5 C 0.3660(6) 0.7592(4) -0.0338(2) 0.0216(11) Uani 1 1 d . . . . .
C6 C 0.3834(6) 0.7387(4) 0.0278(2) 0.0223(12) Uani 1 1 d . . . . .
C7 C 0.4377(6) 0.6532(4) 0.1322(2) 0.0205(11) Uani 1 1 d . . . . .
C8 C 0.4002(6) 0.7561(4) 0.14769(19) 0.0196(11) Uani 1 1 d . . . . .
C9 C 0.4309(6) 0.6006(4) 0.2533(2) 0.0237(12) Uani 1 1 d . . . . .
H9A H 0.310250 0.576474 0.250437 0.028 Uiso 1 1 calc R U . . .
H9B H 0.475791 0.560241 0.287225 0.028 Uiso 1 1 calc R U . . .
C10 C 0.4905(6) 0.7333(4) 0.2708(2) 0.0238(12) Uani 1 1 d . . . . .
H10A H 0.609346 0.758845 0.268732 0.029 Uiso 1 1 calc R U . . .
H10C H 0.474180 0.750767 0.314523 0.029 Uiso 1 1 calc R U . . .
S1A S 0.08816(17) 0.19480(9) -0.22992(5) 0.0246(3) Uani 1 1 d . . . . .
S2A S 0.01078(17) 0.46430(9) -0.18108(5) 0.0258(3) Uani 1 1 d . . . . .
S3A S 0.14330(16) 0.17095(9) -0.09463(5) 0.0230(3) Uani 1 1 d . . . . .
S4A S 0.07153(16) 0.39458(9) -0.05504(5) 0.0227(3) Uani 1 1 d . . . . .
S5A S 0.18582(16) 0.11359(9) 0.04981(5) 0.0228(3) Uani 1 1 d . . . . .
S6A S 0.11319(16) 0.33748(9) 0.08793(5) 0.0233(3) Uani 1 1 d . . . . .
S7A S 0.23667(17) 0.04322(9) 0.17639(5) 0.0246(3) Uani 1 1 d . . . . .
S8A S 0.14872(17) 0.31024(9) 0.22300(5) 0.0235(3) Uani 1 1 d . . . . .
C1A C -0.0025(9) 0.2902(5) -0.2746(2) 0.0538(18) Uani 1 1 d . . . . .
H1AA H 0.014312 0.276395 -0.318608 0.065 Uiso 1 1 calc R U . . .
H1AB H -0.121838 0.265997 -0.273417 0.065 Uiso 1 1 calc R U . . .
C2A C 0.0539(8) 0.4144(4) -0.2564(2) 0.0419(16) Uani 1 1 d . . . . .
H2AA H 0.004262 0.455725 -0.288604 0.050 Uiso 1 1 calc R U . . .
H2AB H 0.173728 0.438677 -0.256274 0.050 Uiso 1 1 calc R U . . .
C3A C 0.0901(6) 0.2546(4) -0.1536(2) 0.0215(11) Uani 1 1 d . . . . .
C4A C 0.0590(6) 0.3580(3) -0.13575(19) 0.0175(11) Uani 1 1 d . . . . .
C5A C 0.1188(6) 0.2656(3) -0.03372(19) 0.0195(11) Uani 1 1 d . . . . .
C6A C 0.1395(6) 0.2419(3) 0.02727(19) 0.0188(11) Uani 1 1 d . . . . .
C7A C 0.1905(6) 0.1487(4) 0.13000(19) 0.0191(11) Uani 1 1 d . . . . .
C8A C 0.1567(6) 0.2518(4) 0.1478(2) 0.0183(11) Uani 1 1 d . . . . .
C9A C 0.1690(7) 0.0849(4) 0.2479(2) 0.0279(13) Uani 1 1 d . . . . .
H9AA H 0.047998 0.063559 0.241751 0.034 Uiso 1 1 calc R U . . .
H9AB H 0.204701 0.038616 0.280887 0.034 Uiso 1 1 calc R U . . .
C10A C 0.2310(7) 0.2134(4) 0.2705(2) 0.0280(12) Uani 1 1 d . . . . .
H10D H 0.351482 0.236356 0.272604 0.034 Uiso 1 1 calc R U . . .
H10E H 0.205395 0.225131 0.313439 0.034 Uiso 1 1 calc R U . . .
O1B O 0.2873(4) 0.2977(3) 0.61422(15) 0.0312(9) Uani 1 1 d . . . . .
O2B O 0.3407(4) 0.4951(3) 0.63441(15) 0.0337(9) Uani 1 1 d . . . . .
O3B O 0.0491(4) 0.2616(2) 0.54296(15) 0.0353(9) Uani 1 1 d . . . . .
O4B O 0.0729(4) 0.1179(3) 0.61848(15) 0.0320(9) Uani 1 1 d . . . . .
O5B O 0.0464(4) -0.0705(3) 0.63649(15) 0.0340(9) Uani 1 1 d . . . . .
O6B O 0.2184(4) 0.1276(3) 0.53384(15) 0.0322(9) Uani 1 1 d . . . . .
C1B C 0.2582(7) 0.4025(4) 0.6067(2) 0.0296(13) Uani 1 1 d . . . . .
C2B C 0.1099(6) 0.3851(4) 0.5575(2) 0.0253(12) Uani 1 1 d . . . . .
H2B H 0.147772 0.419882 0.519180 0.030 Uiso 1 1 calc R U . . .
C3B C -0.0180(7) 0.4418(4) 0.5766(2) 0.0267(12) Uani 1 1 d . . . . .
C4B C -0.1782(6) 0.3760(4) 0.5790(2) 0.0272(12) Uani 1 1 d . . . . .
H4B H -0.206918 0.292707 0.569671 0.033 Uiso 1 1 calc R U . . .
C5B C -0.2946(7) 0.4307(4) 0.5948(2) 0.0315(13) Uani 1 1 d . . . . .
H5B H -0.402676 0.384735 0.596353 0.038 Uiso 1 1 calc R U . . .
C6B C -0.2554(7) 0.5531(4) 0.6086(2) 0.0314(13) Uani 1 1 d . . . . .
H6B H -0.335625 0.590764 0.619828 0.038 Uiso 1 1 calc R U . . .
C7B C -0.0973(7) 0.6186(4) 0.6057(2) 0.0311(13) Uani 1 1 d . . . . .
H7B H -0.069391 0.702072 0.614243 0.037 Uiso 1 1 calc R U . . .
C8B C 0.0193(7) 0.5641(4) 0.5904(2) 0.0263(12) Uani 1 1 d . . . . .
H8B H 0.127396 0.610398 0.589259 0.032 Uiso 1 1 calc R U . . .
C9B C 0.0950(6) 0.0123(4) 0.6070(2) 0.0289(13) Uani 1 1 d . . . . .
C10B C 0.1885(6) 0.0113(4) 0.5515(2) 0.0264(12) Uani 1 1 d . . . . .
H10B H 0.116403 -0.044010 0.516420 0.032 Uiso 1 1 calc R U . . .
C11B C 0.3422(6) -0.0267(4) 0.5666(2) 0.0242(12) Uani 1 1 d . . . . .
C12B C 0.4933(7) 0.0521(4) 0.5835(2) 0.0324(13) Uani 1 1 d . . . . .
H12B H 0.500968 0.134286 0.586926 0.039 Uiso 1 1 calc R U . . .
C13B C 0.6345(7) 0.0149(4) 0.5956(2) 0.0358(14) Uani 1 1 d . . . . .
H13B H 0.737762 0.071044 0.605993 0.043 Uiso 1 1 calc R U . . .
C14B C 0.6239(7) -0.1050(5) 0.5923(2) 0.0344(13) Uani 1 1 d . . . . .
H14B H 0.719447 -0.131898 0.601199 0.041 Uiso 1 1 calc R U . . .
C15B C 0.4723(7) -0.1852(4) 0.5760(2) 0.0366(14) Uani 1 1 d . . . . .
H15B H 0.464059 -0.267450 0.573581 0.044 Uiso 1 1 calc R U . . .
C16B C 0.3351(7) -0.1471(4) 0.5633(2) 0.0309(13) Uani 1 1 d . . . . .
H16B H 0.232367 -0.203466 0.551848 0.037 Uiso 1 1 calc R U . . .
B1B B 0.1540(8) 0.2000(5) 0.5743(3) 0.0307(15) Uani 1 1 d . . . . .

loop_
_atom_site_aniso_label
_atom_site_aniso_U_11
_atom_site_aniso_U_22
_atom_site_aniso_U_33
_atom_site_aniso_U_23
_atom_site_aniso_U_13
_atom_site_aniso_U_12
S1 0.0479(10) 0.0261(6) 0.0239(6) -0.0017(5) 0.0107(6) 0.0079(6)
S2 0.0333(9) 0.0264(6) 0.0264(6) 0.0035(5) 0.0024(6) 0.0111(6)
S3 0.0347(9) 0.0215(6) 0.0218(6) -0.0028(5) 0.0042(6) 0.0108(6)
S4 0.0299(9) 0.0215(6) 0.0232(6) 0.0004(5) 0.0037(6) 0.0110(6)
S5 0.0307(9) 0.0184(6) 0.0241(6) -0.0026(5) 0.0024(6) 0.0109(6)
S6 0.0328(9) 0.0206(6) 0.0213(6) -0.0018(5) 0.0035(6) 0.0140(6)
S7 0.0356(9) 0.0199(6) 0.0265(6) 0.0000(5) 0.0037(6) 0.0134(6)
S8 0.0359(9) 0.0205(6) 0.0222(6) -0.0004(5) 0.0085(6) 0.0114(6)
C1 0.030(4) 0.038(3) 0.028(3) -0.001(2) 0.002(2) 0.007(3)
C2 0.033(4) 0.032(3) 0.024(2) 0.010(2) 0.006(2) 0.011(2)
C3 0.025(3) 0.024(2) 0.024(2) -0.001(2) 0.003(2) 0.005(2)
C4 0.026(3) 0.022(2) 0.017(2) -0.0006(19) 0.002(2) -0.001(2)
C5 0.020(3) 0.016(2) 0.026(2) -0.006(2) 0.004(2) 0.001(2)
C6 0.026(3) 0.015(2) 0.024(2) -0.002(2) 0.005(2) 0.002(2)
C7 0.018(3) 0.018(2) 0.023(2) -0.0019(19) 0.004(2) 0.000(2)
C8 0.018(3) 0.019(2) 0.021(2) 0.0004(19) 0.001(2) 0.004(2)
C9 0.026(3) 0.021(2) 0.024(2) 0.002(2) 0.001(2) 0.007(2)
C10 0.024(3) 0.026(2) 0.021(2) -0.001(2) 0.001(2) 0.008(2)
S1A 0.0326(9) 0.0193(6) 0.0217(6) -0.0031(5) 0.0049(6) 0.0072(6)
S2A 0.0352(9) 0.0208(6) 0.0225(6) -0.0010(5) 0.0007(6) 0.0115(6)
S3A 0.0289(9) 0.0211(6) 0.0215(6) -0.0027(5) 0.0022(6) 0.0127(6)
S4A 0.0291(9) 0.0195(6) 0.0210(6) -0.0014(5) 0.0017(6) 0.0109(6)
S5A 0.0292(9) 0.0182(6) 0.0234(6) -0.0015(5) 0.0012(6) 0.0125(6)
S6A 0.0321(9) 0.0196(6) 0.0214(6) -0.0008(5) 0.0022(6) 0.0138(6)
S7A 0.0341(9) 0.0185(6) 0.0238(6) -0.0004(5) 0.0026(6) 0.0132(6)
S8A 0.0331(9) 0.0170(6) 0.0225(6) -0.0009(5) 0.0055(6) 0.0106(6)
C1A 0.094(6) 0.056(3) 0.027(3) 0.001(3) 0.015(3) 0.045(4)
C2A 0.080(5) 0.029(3) 0.020(2) 0.005(2) 0.006(3) 0.020(3)
C3A 0.017(3) 0.019(2) 0.026(2) -0.003(2) 0.003(2) 0.002(2)
C4A 0.017(3) 0.017(2) 0.017(2) 0.0005(18) 0.000(2) 0.004(2)
C5A 0.023(3) 0.011(2) 0.022(2) -0.0019(19) 0.003(2) 0.002(2)
C6A 0.025(3) 0.013(2) 0.018(2) 0.0002(18) 0.004(2) 0.003(2)
C7A 0.016(3) 0.018(2) 0.021(2) -0.0025(19) 0.000(2) 0.003(2)
C8A 0.016(3) 0.018(2) 0.021(2) 0.0012(19) 0.001(2) 0.004(2)
C9A 0.044(4) 0.024(2) 0.021(2) 0.003(2) 0.007(2) 0.016(2)
C10A 0.033(4) 0.028(2) 0.025(2) 0.001(2) 0.005(2) 0.014(2)
O1B 0.022(2) 0.0306(17) 0.042(2) -0.0013(15) -0.0048(17) 0.0145(16)
O2B 0.029(2) 0.0319(18) 0.0364(19) -0.0044(16) -0.0028(17) 0.0069(17)
O3B 0.035(3) 0.0225(16) 0.047(2) -0.0132(15) -0.0105(18) 0.0159(16)
O4B 0.030(2) 0.0267(17) 0.040(2) -0.0082(16) 0.0045(17) 0.0112(16)
O5B 0.032(2) 0.0296(18) 0.040(2) 0.0013(17) 0.0001(18) 0.0111(17)
O6B 0.038(3) 0.0314(18) 0.0350(19) 0.0032(15) 0.0079(18) 0.0215(17)
C1B 0.030(4) 0.035(3) 0.028(3) 0.000(2) 0.005(2) 0.016(3)
C2B 0.026(3) 0.024(2) 0.026(2) -0.003(2) -0.002(2) 0.009(2)
C3B 0.032(4) 0.025(2) 0.023(2) -0.006(2) -0.006(2) 0.015(2)
C4B 0.027(4) 0.021(2) 0.034(3) -0.001(2) 0.003(2) 0.008(2)
C5B 0.024(4) 0.032(3) 0.037(3) -0.002(2) 0.003(2) 0.006(2)
C6B 0.032(4) 0.035(3) 0.033(3) -0.002(2) 0.007(3) 0.020(3)
C7B 0.038(4) 0.017(2) 0.039(3) -0.004(2) 0.003(3) 0.010(2)
C8B 0.029(4) 0.022(2) 0.025(2) 0.002(2) 0.001(2) 0.004(2)
C9B 0.023(4) 0.028(3) 0.037(3) -0.007(2) -0.006(3) 0.015(2)
C10B 0.030(4) 0.022(2) 0.030(3) 0.000(2) 0.003(2) 0.013(2)
C11B 0.027(4) 0.026(2) 0.021(2) -0.002(2) -0.001(2) 0.013(2)
C12B 0.034(4) 0.031(3) 0.035(3) -0.006(2) 0.003(3) 0.017(3)
C13B 0.027(4) 0.042(3) 0.035(3) -0.005(2) -0.002(3) 0.007(3)
C14B 0.022(4) 0.054(3) 0.037(3) 0.010(3) 0.006(3) 0.025(3)
C15B 0.042(4) 0.032(3) 0.046(3) 0.008(3) 0.010(3) 0.025(3)
C16B 0.034(4) 0.024(2) 0.038(3) 0.002(2) 0.004(3) 0.014(3)
B1B 0.034(4) 0.026(3) 0.031(3) -0.008(3) -0.004(3) 0.012(3)

loop_
_atom_type_symbol
_atom_type_description
_atom_type_scat_dispersion_real
_atom_type_scat_dispersion_imag
_atom_type_scat_source
C C 0.0033 0.0016 'International Tables Vol C Tables 4.2.6.8 and 6.1.1.4'
H H 0.0000 0.0000 'International Tables Vol C Tables 4.2.6.8 and 6.1.1.4'
B B 0.0013 0.0007 'International Tables Vol C Tables 4.2.6.8 and 6.1.1.4'
O O 0.0106 0.0060 'International Tables Vol C Tables 4.2.6.8 and 6.1.1.4'
S S 0.1246 0.1234 'International Tables Vol C Tables 4.2.6.8 and 6.1.1.4'

loop_
_geom_angle_atom_site_label_1
_geom_angle_atom_site_label_2
_geom_angle_atom_site_label_3
_geom_angle
_geom_angle_site_symmetry_1
_geom_angle_site_symmetry_3
_geom_angle_publ_flag
C3 S1 C1 101.4(2) . . ?
C4 S2 C2 101.1(2) . . ?
C5 S3 C3 95.6(2) . . ?
C5 S4 C4 95.2(2) . . ?
C6 S5 C7 95.0(2) . . ?
C6 S6 C8 95.5(2) . . ?
C7 S7 C9 101.5(2) . . ?
C8 S8 C10 101.4(2) . . ?
S1 C1 H1A 108.8 . . ?
S1 C1 H1B 108.8 . . ?
H1A C1 H1B 107.7 . . ?
C2 C1 S1 113.9(3) . . ?
C2 C1 H1A 108.8 . . ?
C2 C1 H1B 108.8 . . ?
S2 C2 H2A 108.7 . . ?
S2 C2 H2C 108.7 . . ?
C1 C2 S2 114.4(3) . . ?
C1 C2 H2A 108.7 . . ?
C1 C2 H2C 108.7 . . ?
H2A C2 H2C 107.6 . . ?
S1 C3 S3 115.2(3) . . ?
C4 C3 S1 128.3(4) . . ?
C4 C3 S3 116.5(3) . . ?
S2 C4 S4 114.1(3) . . ?
C3 C4 S2 128.7(4) . . ?
C3 C4 S4 117.2(3) . . ?
S4 C5 S3 115.5(2) . . ?
C6 C5 S3 121.8(4) . . ?
C6 C5 S4 122.7(4) . . ?
S6 C6 S5 115.7(2) . . ?
C5 C6 S5 122.5(4) . . ?
C5 C6 S6 121.8(4) . . ?
S7 C7 S5 114.0(2) . . ?
C8 C7 S5 117.1(3) . . ?
C8 C7 S7 128.8(4) . . ?
S8 C8 S6 115.2(3) . . ?
C7 C8 S6 116.7(3) . . ?
C7 C8 S8 128.1(4) . . ?
S7 C9 H9A 108.7 . . ?
S7 C9 H9B 108.7 . . ?
H9A C9 H9B 107.6 . . ?
C10 C9 S7 114.0(3) . . ?
C10 C9 H9A 108.7 . . ?
C10 C9 H9B 108.7 . . ?
S8 C10 H10A 108.7 . . ?
S8 C10 H10C 108.7 . . ?
C9 C10 S8 114.1(3) . . ?
C9 C10 H10A 108.7 . . ?
C9 C10 H10C 108.7 . . ?
H10A C10 H10C 107.6 . . ?
C3A S1A C1A 101.2(2) . . ?
C4A S2A C2A 100.9(2) . . ?
C5A S3A C3A 95.0(2) . . ?
C5A S4A C4A 94.9(2) . . ?
C6A S5A C7A 95.4(2) . . ?
C6A S6A C8A 95.4(2) . . ?
C7A S7A C9A 100.7(2) . . ?
C8A S8A C10A 101.9(2) . . ?
S1A C1A H1AA 107.9 . . ?
S1A C1A H1AB 107.9 . . ?
H1AA C1A H1AB 107.2 . . ?
C2A C1A S1A 117.8(4) . . ?
C2A C1A H1AA 107.9 . . ?
C2A C1A H1AB 107.9 . . ?
S2A C2A H2AA 108.2 . . ?
S2A C2A H2AB 108.2 . . ?
C1A C2A S2A 116.2(4) . . ?
C1A C2A H2AA 108.2 . . ?
C1A C2A H2AB 108.2 . . ?
H2AA C2A H2AB 107.4 . . ?
S3A C3A S1A 115.2(3) . . ?
C4A C3A S1A 127.4(4) . . ?
C4A C3A S3A 117.4(3) . . ?
S2A C4A S4A 113.7(2) . . ?
C3A C4A S2A 129.6(3) . . ?
C3A C4A S4A 116.8(3) . . ?
S3A C5A S4A 115.8(2) . . ?
C6A C5A S3A 122.1(4) . . ?
C6A C5A S4A 122.1(4) . . ?
S5A C6A S6A 115.4(2) . . ?
C5A C6A S5A 123.0(4) . . ?
C5A C6A S6A 121.5(4) . . ?
S7A C7A S5A 114.1(2) . . ?
C8A C7A S5A 117.2(3) . . ?
C8A C7A S7A 128.7(4) . . ?
S8A C8A S6A 115.1(2) . . ?
C7A C8A S6A 116.6(3) . . ?
C7A C8A S8A 128.3(3) . . ?
S7A C9A H9AA 108.6 . . ?
S7A C9A H9AB 108.6 . . ?
H9AA C9A H9AB 107.6 . . ?
C10A C9A S7A 114.5(3) . . ?
C10A C9A H9AA 108.6 . . ?
C10A C9A H9AB 108.6 . . ?
S8A C10A H10D 108.5 . . ?
S8A C10A H10E 108.5 . . ?
C9A C10A S8A 115.0(3) . . ?
C9A C10A H10D 108.5 . . ?
C9A C10A H10E 108.5 . . ?
H10D C10A H10E 107.5 . . ?
C1B O1B B1B 110.2(4) . . ?
C2B O3B B1B 111.3(4) . . ?
C9B O4B B1B 110.1(4) . . ?
C10B O6B B1B 110.7(4) . . ?
O1B C1B C2B 108.6(4) . . ?
O2B C1B O1B 124.4(5) . . ?
O2B C1B C2B 127.0(4) . . ?
O3B C2B C1B 105.7(4) . . ?
O3B C2B H2B 108.1 . . ?
O3B C2B C3B 112.4(4) . . ?
C1B C2B H2B 108.1 . . ?
C3B C2B C1B 114.3(4) . . ?
C3B C2B H2B 108.1 . . ?
C4B C3B C2B 121.9(4) . . ?
C8B C3B C2B 120.1(5) . . ?
C8B C3B C4B 118.0(5) . . ?
C3B C4B H4B 119.6 . . ?
C5B C4B C3B 120.7(4) . . ?
C5B C4B H4B 119.6 . . ?
C4B C5B H5B 119.7 . . ?
C4B C5B C6B 120.7(5) . . ?
C6B C5B H5B 119.7 . . ?
C5B C6B H6B 120.6 . . ?
C7B C6B C5B 118.7(5) . . ?
C7B C6B H6B 120.6 . . ?
C6B C7B H7B 119.7 . . ?
C8B C7B C6B 120.6(4) . . ?
C8B C7B H7B 119.7 . . ?
C3B C8B H8B 119.4 . . ?
C7B C8B C3B 121.2(5) . . ?
C7B C8B H8B 119.4 . . ?
O4B C9B C10B 109.5(4) . . ?
O5B C9B O4B 124.3(5) . . ?
O5B C9B C10B 126.2(4) . . ?
O6B C10B C9B 104.8(4) . . ?
O6B C10B H10B 108.9 . . ?
O6B C10B C11B 112.7(4) . . ?
C9B C10B H10B 108.9 . . ?
C11B C10B C9B 112.6(4) . . ?
C11B C10B H10B 108.9 . . ?
C12B C11B C10B 122.9(4) . . ?
C12B C11B C16B 117.5(5) . . ?
C16B C11B C10B 119.6(4) . . ?
C11B C12B H12B 119.1 . . ?
C11B C12B C13B 121.9(5) . . ?
C13B C12B H12B 119.1 . . ?
C12B C13B H13B 120.3 . . ?
C12B C13B C14B 119.4(5) . . ?
C14B C13B H13B 120.3 . . ?
C13B C14B H14B 120.4 . . ?
C15B C14B C13B 119.2(5) . . ?
C15B C14B H14B 120.4 . . ?
C14B C15B H15B 119.7 . . ?
C16B C15B C14B 120.6(5) . . ?
C16B C15B H15B 119.7 . . ?
C11B C16B H16B 119.3 . . ?
C15B C16B C11B 121.3(5) . . ?
C15B C16B H16B 119.3 . . ?
O3B B1B O1B 103.9(4) . . ?
O3B B1B O4B 113.7(5) . . ?
O3B B1B O6B 114.7(4) . . ?
O4B B1B O1B 106.9(4) . . ?
O6B B1B O1B 112.9(5) . . ?
O6B B1B O4B 104.8(4) . . ?

loop_
_geom_bond_atom_site_label_1
_geom_bond_atom_site_label_2
_geom_bond_distance
_geom_bond_site_symmetry_2
_geom_bond_publ_flag
S1 C1 1.789(5) . ?
S1 C3 1.738(5) . ?
S2 C2 1.804(5) . ?
S2 C4 1.739(5) . ?
S3 C3 1.748(5) . ?
S3 C5 1.739(4) . ?
S4 C4 1.752(4) . ?
S4 C5 1.736(5) . ?
S5 C6 1.738(5) . ?
S5 C7 1.749(4) . ?
S6 C6 1.734(5) . ?
S6 C8 1.745(4) . ?
S7 C7 1.740(5) . ?
S7 C9 1.795(5) . ?
S8 C8 1.737(4) . ?
S8 C10 1.793(5) . ?
C1 H1A 0.9900 . ?
C1 H1B 0.9900 . ?
C1 C2 1.512(6) . ?
C2 H2A 0.9900 . ?
C2 H2C 0.9900 . ?
C3 C4 1.361(7) . ?
C5 C6 1.367(6) . ?
C7 C8 1.359(6) . ?
C9 H9A 0.9900 . ?
C9 H9B 0.9900 . ?
C9 C10 1.522(6) . ?
C10 H10A 0.9900 . ?
C10 H10C 0.9900 . ?
S1A C1A 1.787(6) . ?
S1A C3A 1.750(4) . ?
S2A C2A 1.807(5) . ?
S2A C4A 1.737(4) . ?
S3A C3A 1.748(5) . ?
S3A C5A 1.737(4) . ?
S4A C4A 1.756(4) . ?
S4A C5A 1.741(4) . ?
S5A C6A 1.739(4) . ?
S5A C7A 1.751(4) . ?
S6A C6A 1.746(4) . ?
S6A C8A 1.754(4) . ?
S7A C7A 1.737(4) . ?
S7A C9A 1.798(5) . ?
S8A C8A 1.742(4) . ?
S8A C10A 1.797(5) . ?
C1A H1AA 0.9900 . ?
C1A H1AB 0.9900 . ?
C1A C2A 1.430(7) . ?
C2A H2AA 0.9900 . ?
C2A H2AB 0.9900 . ?
C3A C4A 1.351(6) . ?
C5A C6A 1.367(6) . ?
C7A C8A 1.358(6) . ?
C9A H9AA 0.9900 . ?
C9A H9AB 0.9900 . ?
C9A C10A 1.496(6) . ?
C10A H10D 0.9900 . ?
C10A H10E 0.9900 . ?
O1B C1B 1.333(6) . ?
O1B B1B 1.529(6) . ?
O2B C1B 1.212(5) . ?
O3B C2B 1.414(5) . ?
O3B B1B 1.427(7) . ?
O4B C9B 1.315(6) . ?
O4B B1B 1.505(7) . ?
O5B C9B 1.212(5) . ?
O6B C10B 1.414(5) . ?
O6B B1B 1.432(7) . ?
C1B C2B 1.516(7) . ?
C2B H2B 1.0000 . ?
C2B C3B 1.500(7) . ?
C3B C4B 1.400(7) . ?
C3B C8B 1.397(6) . ?
C4B H4B 0.9500 . ?
C4B C5B 1.376(7) . ?
C5B H5B 0.9500 . ?
C5B C6B 1.398(6) . ?
C6B H6B 0.9500 . ?
C6B C7B 1.386(7) . ?
C7B H7B 0.9500 . ?
C7B C8B 1.374(7) . ?
C8B H8B 0.9500 . ?
C9B C10B 1.521(7) . ?
C10B H10B 1.0000 . ?
C10B C11B 1.498(7) . ?
C11B C12B 1.377(6) . ?
C11B C16B 1.399(6) . ?
C12B H12B 0.9500 . ?
C12B C13B 1.385(7) . ?
C13B H13B 0.9500 . ?
C13B C14B 1.388(7) . ?
C14B H14B 0.9500 . ?
C14B C15B 1.386(7) . ?
C15B H15B 0.9500 . ?
C15B C16B 1.361(7) . ?
C16B H16B 0.9500 . ?

loop_
_geom_torsion_atom_site_label_1
_geom_torsion_atom_site_label_2
_geom_torsion_atom_site_label_3
_geom_torsion_atom_site_label_4
_geom_torsion
_geom_torsion_site_symmetry_1
_geom_torsion_site_symmetry_2
_geom_torsion_site_symmetry_3
_geom_torsion_site_symmetry_4
_geom_torsion_publ_flag
S1 C1 C2 S2 -70.1(5) . . . . ?
S1 C3 C4 S2 -1.5(8) . . . . ?
S1 C3 C4 S4 179.3(3) . . . . ?
S3 C3 C4 S2 178.7(3) . . . . ?
S3 C3 C4 S4 -0.6(6) . . . . ?
S3 C5 C6 S5 -0.6(6) . . . . ?
S3 C5 C6 S6 -179.4(3) . . . . ?
S4 C5 C6 S5 -179.8(3) . . . . ?
S4 C5 C6 S6 1.4(6) . . . . ?
S5 C7 C8 S6 -1.1(6) . . . . ?
S5 C7 C8 S8 178.1(3) . . . . ?
S7 C7 C8 S6 -179.5(3) . . . . ?
S7 C7 C8 S8 -0.3(8) . . . . ?
S7 C9 C10 S8 69.7(4) . . . . ?
C1 S1 C3 S3 166.5(3) . . . . ?
C1 S1 C3 C4 -13.4(6) . . . . ?
C2 S2 C4 S4 168.1(3) . . . . ?
C2 S2 C4 C3 -11.2(5) . . . . ?
C3 S1 C1 C2 48.1(4) . . . . ?
C3 S3 C5 S4 -0.6(3) . . . . ?
C3 S3 C5 C6 -179.9(4) . . . . ?
C4 S2 C2 C1 46.2(4) . . . . ?
C4 S4 C5 S3 0.4(3) . . . . ?
C4 S4 C5 C6 179.6(4) . . . . ?
C5 S3 C3 S1 -179.1(3) . . . . ?
C5 S3 C3 C4 0.7(4) . . . . ?
C5 S4 C4 S2 -179.3(3) . . . . ?
C5 S4 C4 C3 0.1(5) . . . . ?
C6 S5 C7 S7 -179.0(3) . . . . ?
C6 S5 C7 C8 2.4(4) . . . . ?
C6 S6 C8 S8 179.9(3) . . . . ?
C6 S6 C8 C7 -0.7(4) . . . . ?
C7 S5 C6 S6 -2.8(3) . . . . ?
C7 S5 C6 C5 178.3(4) . . . . ?
C7 S7 C9 C10 -46.2(4) . . . . ?
C8 S6 C6 S5 2.4(3) . . . . ?
C8 S6 C6 C5 -178.7(4) . . . . ?
C8 S8 C10 C9 -48.2(4) . . . . ?
C9 S7 C7 S5 -165.8(3) . . . . ?
C9 S7 C7 C8 12.6(5) . . . . ?
C10 S8 C8 S6 -166.4(3) . . . . ?
C10 S8 C8 C7 14.4(5) . . . . ?
S1A C1A C2A S2A -65.8(6) . . . . ?
S1A C3A C4A S2A -0.9(8) . . . . ?
S1A C3A C4A S4A -179.7(3) . . . . ?
S3A C3A C4A S2A 177.4(3) . . . . ?
S3A C3A C4A S4A -1.4(6) . . . . ?
S3A C5A C6A S5A -2.0(6) . . . . ?
S3A C5A C6A S6A -179.6(3) . . . . ?
S4A C5A C6A S5A 179.7(3) . . . . ?
S4A C5A C6A S6A 2.2(6) . . . . ?
S5A C7A C8A S6A -0.2(5) . . . . ?
S5A C7A C8A S8A 179.1(3) . . . . ?
S7A C7A C8A S6A -179.5(3) . . . . ?
S7A C7A C8A S8A -0.2(8) . . . . ?
S7A C9A C10A S8A 68.9(5) . . . . ?
C1A S1A C3A S3A 170.8(3) . . . . ?
C1A S1A C3A C4A -10.8(5) . . . . ?
C2A S2A C4A S4A 167.7(3) . . . . ?
C2A S2A C4A C3A -11.1(5) . . . . ?
C3A S1A C1A C2A 44.4(5) . . . . ?
C3A S3A C5A S4A -4.1(3) . . . . ?
C3A S3A C5A C6A 177.5(4) . . . . ?
C4A S2A C2A C1A 43.6(5) . . . . ?
C4A S4A C5A S3A 3.5(3) . . . . ?
C4A S4A C5A C6A -178.1(4) . . . . ?
C5A S3A C3A S1A -178.2(3) . . . . ?
C5A S3A C3A C4A 3.3(4) . . . . ?
C5A S4A C4A S2A 179.7(3) . . . . ?
C5A S4A C4A C3A -1.3(4) . . . . ?
C6A S5A C7A S7A -179.3(3) . . . . ?
C6A S5A C7A C8A 1.4(4) . . . . ?
C6A S6A C8A S8A 179.6(3) . . . . ?
C6A S6A C8A C7A -1.0(4) . . . . ?
C7A S5A C6A S6A -2.0(3) . . . . ?
C7A S5A C6A C5A -179.7(4) . . . . ?
C7A S7A C9A C10A -49.6(4) . . . . ?
C8A S6A C6A S5A 1.9(3) . . . . ?
C8A S6A C6A C5A 179.7(4) . . . . ?
C8A S8A C10A C9A -43.5(4) . . . . ?
C9A S7A C7A S5A -163.1(3) . . . . ?
C9A S7A C7A C8A 16.2(5) . . . . ?
C10A S8A C8A S6A -171.0(3) . . . . ?
C10A S8A C8A C7A 9.7(5) . . . . ?
O1B C1B C2B O3B 5.9(5) . . . . ?
O1B C1B C2B C3B 130.0(4) . . . . ?
O2B C1B C2B O3B -175.5(5) . . . . ?
O2B C1B C2B C3B -51.4(7) . . . . ?
O3B C2B C3B C4B -0.1(6) . . . . ?
O3B C2B C3B C8B -177.7(4) . . . . ?
O4B C9B C10B O6B 0.9(5) . . . . ?
O4B C9B C10B C11B 123.8(4) . . . . ?
O5B C9B C10B O6B -179.6(5) . . . . ?
O5B C9B C10B C11B -56.7(6) . . . . ?
O6B C10B C11B C12B 21.9(6) . . . . ?
O6B C10B C11B C16B -157.5(4) . . . . ?
C1B O1B B1B O3B 1.0(5) . . . . ?
C1B O1B B1B O4B -119.5(4) . . . . ?
C1B O1B B1B O6B 125.8(5) . . . . ?
C1B C2B C3B C4B -120.6(5) . . . . ?
C1B C2B C3B C8B 61.9(6) . . . . ?
C2B O3B B1B O1B 2.9(5) . . . . ?
C2B O3B B1B O4B 118.8(4) . . . . ?
C2B O3B B1B O6B -120.7(4) . . . . ?
C2B C3B C4B C5B -177.9(4) . . . . ?
C2B C3B C8B C7B 177.4(4) . . . . ?
C3B C4B C5B C6B 0.2(7) . . . . ?
C4B C3B C8B C7B -0.3(7) . . . . ?
C4B C5B C6B C7B 0.5(7) . . . . ?
C5B C6B C7B C8B -1.0(7) . . . . ?
C6B C7B C8B C3B 1.0(7) . . . . ?
C8B C3B C4B C5B -0.3(7) . . . . ?
C9B O4B B1B O1B -117.1(4) . . . . ?
C9B O4B B1B O3B 128.9(4) . . . . ?
C9B O4B B1B O6B 2.9(6) . . . . ?
C9B C10B C11B C12B -96.5(5) . . . . ?
C9B C10B C11B C16B 84.2(5) . . . . ?
C10B O6B B1B O1B 113.7(4) . . . . ?
C10B O6B B1B O3B -127.6(5) . . . . ?
C10B O6B B1B O4B -2.3(6) . . . . ?
C10B C11B C12B C13B -178.1(4) . . . . ?
C10B C11B C16B C15B 179.2(4) . . . . ?
C11B C12B C13B C14B -1.7(7) . . . . ?
C12B C11B C16B C15B -0.2(7) . . . . ?
C12B C13B C14B C15B 1.1(7) . . . . ?
C13B C14B C15B C16B -0.1(8) . . . . ?
C14B C15B C16B C11B -0.4(8) . . . . ?
C16B C11B C12B C13B 1.3(7) . . . . ?
B1B O1B C1B O2B 177.2(5) . . . . ?
B1B O1B C1B C2B -4.2(5) . . . . ?
B1B O3B C2B C1B -5.3(5) . . . . ?
B1B O3B C2B C3B -130.6(4) . . . . ?
B1B O4B C9B O5B 178.1(5) . . . . ?
B1B O4B C9B C10B -2.4(5) . . . . ?
B1B O6B C10B C9B 1.0(5) . . . . ?
B1B O6B C10B C11B -121.8(5) . . . . ?
